data_7239840
loop_
_publ_author_name
'Ahuja, Dipali'
'Ramisetty, Kiran A.'
'Sumanth, Peraka Krishna'
'Crowley, Clare M.'
'Lusi, Matteo'
'Rasmuson, \%Ake C.'

_publ_section_title
;
 Microwave assisted slurry conversion crystallization for manufacturing of
 new co-crystals of sulfamethazine and sulfamerazine
;
_journal_issue 8
_journal_name_full CrystEngComm
_journal_page_first 1381
_journal_page_last 1394
_journal_paper_doi 10.1039/C9CE01886G
_journal_volume 22
_journal_year 2020
_chemical_formula_sum 'C18 H19 N5 O4 S'
_chemical_formula_weight 401.44
_space_group_crystal_system triclinic
_space_group_IT_number 2
_space_group_name_Hall '-P 1'
_space_group_name_H-M_alt 'P -1'
_atom_sites_solution_hydrogens geom
_audit_creation_method SHELXL-2014/7
_audit_update_record
;
2019-05-17 deposited with the CCDC.	2020-01-29 downloaded from the CCDC.
;
_cell_angle_alpha 108.741(3)
_cell_angle_beta 93.495(3)
_cell_angle_gamma 109.913(3)
_cell_formula_units_Z 2
_cell_length_a 7.9356(9)
_cell_length_b 10.3848(12)
_cell_length_c 13.1949(15)
_cell_measurement_reflns_used 342
_cell_measurement_temperature 296(2)
_cell_measurement_theta_max 30
_cell_measurement_theta_min 3
_cell_volume 950.27(19)
_computing_structure_refinement 'SHELXL-2014/7 (Sheldrick, 2014)'
_diffrn_ambient_temperature 296(2)
_diffrn_measured_fraction_theta_full 0.990
_diffrn_measured_fraction_theta_max 0.973
_diffrn_measurement_device_type 'Bruker D8 Quest'
_diffrn_radiation_type MoK\a
_diffrn_radiation_wavelength 0.71073
_diffrn_reflns_av_R_equivalents 0.0194
_diffrn_reflns_av_unetI/netI 0.0222
_diffrn_reflns_Laue_measured_fraction_full 0.990
_diffrn_reflns_Laue_measured_fraction_max 0.973
_diffrn_reflns_limit_h_max 10
_diffrn_reflns_limit_h_min -10
_diffrn_reflns_limit_k_max 13
_diffrn_reflns_limit_k_min -13
_diffrn_reflns_limit_l_max 16
_diffrn_reflns_limit_l_min -16
_diffrn_reflns_number 13189
_diffrn_reflns_point_group_measured_fraction_full 0.990
_diffrn_reflns_point_group_measured_fraction_max 0.973
_diffrn_reflns_theta_full 25.242
_diffrn_reflns_theta_max 27.501
_diffrn_reflns_theta_min 2.954
_exptl_absorpt_coefficient_mu 0.206
_exptl_absorpt_correction_T_max 0.7456
_exptl_absorpt_correction_T_min 0.7096
_exptl_absorpt_correction_type multi-scan
_exptl_absorpt_process_details sadabs
_exptl_crystal_density_diffrn 1.403
_exptl_crystal_description plate
_exptl_crystal_F_000 420
_exptl_crystal_size_max 0.2
_exptl_crystal_size_mid 0.2
_exptl_crystal_size_min 0.1
_refine_diff_density_max 0.312
_refine_diff_density_min -0.286
_refine_diff_density_rms 0.039
_refine_ls_extinction_coef 0.053(9)
_refine_ls_extinction_expression Fc^*^=kFc[1+0.001xFc^2^\l^3^/sin(2\q)]^-1/4^
_refine_ls_extinction_method 'SHELXL-2014/7 (Sheldrick 2014'
_refine_ls_goodness_of_fit_ref 1.041
_refine_ls_hydrogen_treatment constr
_refine_ls_matrix_type full
_refine_ls_number_parameters 256
_refine_ls_number_reflns 4251
_refine_ls_number_restraints 0
_refine_ls_restrained_S_all 1.041
_refine_ls_R_factor_all 0.0524
_refine_ls_R_factor_gt 0.0409
_refine_ls_shift/su_max 0.001
_refine_ls_shift/su_mean 0.000
_refine_ls_structure_factor_coef Fsqd
_refine_ls_weighting_details 'w=1/[\s^2^(Fo^2^)+(0.0578P)^2^+0.3079P] where P=(Fo^2^+2Fc^2^)/3'
_refine_ls_weighting_scheme calc
_refine_ls_wR_factor_gt 0.1090
_refine_ls_wR_factor_ref 0.1158
_reflns_Friedel_coverage 0.000
_reflns_number_gt 3481
_reflns_number_total 4251
_reflns_threshold_expression 'I > 2\s(I)'
_cod_data_source_file c9ce01886g2.cif
_cod_data_source_block SMR_AA
_cod_depositor_comments
;Adding full bibliography for 7239839--7239841.cif.

 Adding full bibliography for 7239839--7239841.cif.
;
_cod_database_code 7239840
_shelx_shelxl_version_number 2014/7
_shelx_space_group_comment
;
The symmetry employed for this shelxl refinement is uniquely defined
by the following loop, which should always be used as a source of
symmetry information in preference to the above space-group names.
They are only intended as comments.
;

loop_
_space_group_symop_operation_xyz
'x, y, z'
'-x, -y, -z'

loop_
_atom_site_label
_atom_site_type_symbol
_atom_site_fract_x
_atom_site_fract_y
_atom_site_fract_z
_atom_site_U_iso_or_equiv
_atom_site_adp_type
_atom_site_occupancy
_atom_site_site_symmetry_order
_atom_site_calc_flag
_atom_site_refinement_flags_posn
_atom_site_refinement_flags_adp
N1A N 0.39977(19) 0.53080(14) 0.36340(11) 0.0401(3) Uani 1 1 d . .
C2A C 0.3810(2) 0.40580(17) 0.28300(13) 0.0375(3) Uani 1 1 d . .
N3A N 0.4430(2) 0.39206(16) 0.19096(12) 0.0460(4) Uani 1 1 d . .
C4A C 0.5361(3) 0.5196(2) 0.17955(16) 0.0533(5) Uani 1 1 d . .
H4A H 0.5834 0.5167 0.1164 0.064 Uiso 1 1 calc R U
C5A C 0.5646(3) 0.6535(2) 0.25657(17) 0.0541(5) Uani 1 1 d . .
H5A H 0.6308 0.7401 0.2466 0.065 Uiso 1 1 calc R U
C6A C 0.4929(2) 0.65693(18) 0.34924(15) 0.0463(4) Uani 1 1 d . .
N7A N 0.2870(2) 0.27921(14) 0.30260(11) 0.0402(3) Uani 1 1 d . .
H7A H 0.2865 0.2877 0.3696 0.048 Uiso 1 1 calc R U
S8A S 0.17754(5) 0.11587(4) 0.21026(3) 0.03960(15) Uani 1 1 d . .
C9A C 0.3392(2) 0.04088(16) 0.16918(13) 0.0358(3) Uani 1 1 d . .
C10A C 0.2889(2) -0.07379(18) 0.06864(13) 0.0400(4) Uani 1 1 d . .
H10A H 0.1780 -0.1015 0.0236 0.048 Uiso 1 1 calc R U
C11A C 0.4041(2) -0.14598(18) 0.03613(13) 0.0415(4) Uani 1 1 d . .
H11A H 0.3693 -0.2239 -0.0305 0.050 Uiso 1 1 calc R U
C12A C 0.5722(2) -0.10397(17) 0.10160(13) 0.0388(4) Uani 1 1 d . .
C13A C 0.6196(2) 0.01048(19) 0.20284(14) 0.0439(4) Uani 1 1 d . .
H13A H 0.7305 0.0385 0.2481 0.053 Uiso 1 1 calc R U
C14A C 0.5039(2) 0.08231(18) 0.23645(14) 0.0422(4) Uani 1 1 d . .
H14A H 0.5364 0.1582 0.3040 0.051 Uiso 1 1 calc R U
N15A N 0.6881(2) -0.17513(18) 0.06716(13) 0.0516(4) Uani 1 1 d . .
H15A H 0.6567 -0.2459 0.0049 0.062 Uiso 1 1 calc R U
H15B H 0.7918 -0.1488 0.1079 0.062 Uiso 1 1 calc R U
O16A O 0.08363(18) 0.12214(14) 0.11756(10) 0.0539(3) Uani 1 1 d . .
O17A O 0.06769(17) 0.03691(13) 0.26986(12) 0.0541(4) Uani 1 1 d . .
C18A C 0.5138(4) 0.7971(2) 0.43734(18) 0.0669(6) Uani 1 1 d . .
H18A H 0.3954 0.7971 0.4485 0.100 Uiso 1 1 calc R U
H18B H 0.5779 0.8786 0.4166 0.100 Uiso 1 1 calc R U
H18C H 0.5816 0.8059 0.5037 0.100 Uiso 1 1 calc R U
O1B O 0.23335(19) 0.55323(13) 0.54712(11) 0.0531(3) Uani 1 1 d . .
H1B H 0.2768 0.5408 0.4916 0.064 Uiso 1 1 calc R U
O2B O 0.1414(2) 0.31067(14) 0.48644(11) 0.0639(4) Uani 1 1 d . .
C3B C 0.1470(2) 0.42495(18) 0.55545(14) 0.0428(4) Uani 1 1 d . .
C4B C 0.0633(2) 0.42887(18) 0.65145(13) 0.0408(4) Uani 1 1 d . .
C5B C -0.0224(3) 0.29908(19) 0.67179(15) 0.0479(4) Uani 1 1 d . .
C6B C -0.0923(3) 0.3106(2) 0.76826(17) 0.0587(5) Uani 1 1 d . .
H6B H -0.1487 0.2262 0.7835 0.070 Uiso 1 1 calc R U
C7B C -0.0789(3) 0.4434(3) 0.83981(16) 0.0592(5) Uani 1 1 d . .
H7B H -0.1257 0.4483 0.9032 0.071 Uiso 1 1 calc R U
C8B C 0.0036(3) 0.5716(2) 0.81970(15) 0.0546(5) Uani 1 1 d . .
H8B H 0.0112 0.6617 0.8688 0.066 Uiso 1 1 calc R U
C9B C 0.0734(3) 0.56364(19) 0.72651(15) 0.0464(4) Uani 1 1 d . .
H9B H 0.1287 0.6493 0.7127 0.056 Uiso 1 1 calc R U
N10B N -0.0428(3) 0.16278(18) 0.60249(16) 0.0729(6) Uani 1 1 d . .
H10B H -0.0973 0.0867 0.6183 0.088 Uiso 1 1 calc R U
H10C H -0.0011 0.1529 0.5430 0.088 Uiso 1 1 calc R U

loop_
_atom_site_aniso_label
_atom_site_aniso_U_11
_atom_site_aniso_U_22
_atom_site_aniso_U_33
_atom_site_aniso_U_23
_atom_site_aniso_U_13
_atom_site_aniso_U_12
N1A 0.0454(8) 0.0318(7) 0.0397(7) 0.0092(6) 0.0058(6) 0.0146(6)
C2A 0.0395(8) 0.0343(8) 0.0379(8) 0.0106(7) 0.0067(7) 0.0158(6)
N3A 0.0528(8) 0.0415(8) 0.0445(8) 0.0147(6) 0.0174(7) 0.0186(7)
C4A 0.0583(11) 0.0556(11) 0.0533(11) 0.0275(9) 0.0214(9) 0.0215(9)
C5A 0.0612(11) 0.0417(10) 0.0606(12) 0.0260(9) 0.0124(9) 0.0142(8)
C6A 0.0507(10) 0.0332(8) 0.0506(10) 0.0148(8) 0.0013(8) 0.0127(7)
N7A 0.0533(8) 0.0312(7) 0.0349(7) 0.0091(5) 0.0143(6) 0.0163(6)
S8A 0.0387(2) 0.0303(2) 0.0463(3) 0.00771(17) 0.01079(17) 0.01445(16)
C9A 0.0392(8) 0.0301(7) 0.0392(8) 0.0106(6) 0.0124(6) 0.0155(6)
C10A 0.0412(8) 0.0369(8) 0.0375(8) 0.0082(7) 0.0058(7) 0.0149(7)
C11A 0.0514(9) 0.0354(8) 0.0357(8) 0.0080(7) 0.0118(7) 0.0184(7)
C12A 0.0452(9) 0.0362(8) 0.0426(9) 0.0186(7) 0.0185(7) 0.0189(7)
C13A 0.0390(8) 0.0457(9) 0.0445(9) 0.0127(8) 0.0051(7) 0.0171(7)
C14A 0.0451(9) 0.0376(8) 0.0373(8) 0.0054(7) 0.0069(7) 0.0158(7)
N15A 0.0517(9) 0.0527(9) 0.0560(9) 0.0146(7) 0.0184(7) 0.0303(7)
O16A 0.0540(7) 0.0508(7) 0.0518(7) 0.0047(6) -0.0016(6) 0.0292(6)
O17A 0.0507(7) 0.0384(7) 0.0749(9) 0.0199(6) 0.0298(7) 0.0165(6)
C18A 0.0885(16) 0.0369(10) 0.0650(13) 0.0128(9) 0.0104(12) 0.0178(10)
O1B 0.0671(9) 0.0399(7) 0.0505(8) 0.0171(6) 0.0183(6) 0.0166(6)
O2B 0.0962(11) 0.0410(7) 0.0530(8) 0.0138(6) 0.0360(8) 0.0239(7)
C3B 0.0484(9) 0.0375(8) 0.0406(9) 0.0129(7) 0.0063(7) 0.0159(7)
C4B 0.0454(9) 0.0372(8) 0.0373(8) 0.0092(7) 0.0057(7) 0.0172(7)
C5B 0.0585(11) 0.0402(9) 0.0449(10) 0.0139(8) 0.0149(8) 0.0195(8)
C6B 0.0743(13) 0.0545(11) 0.0552(11) 0.0257(10) 0.0248(10) 0.0265(10)
C7B 0.0709(13) 0.0721(14) 0.0420(10) 0.0180(10) 0.0191(9) 0.0373(11)
C8B 0.0638(12) 0.0529(11) 0.0413(10) 0.0010(8) 0.0053(9) 0.0312(10)
C9B 0.0503(10) 0.0381(9) 0.0478(10) 0.0093(7) 0.0042(8) 0.0201(8)
N10B 0.1128(16) 0.0363(8) 0.0674(11) 0.0174(8) 0.0424(11) 0.0230(9)

loop_
_atom_type_symbol
_atom_type_description
_atom_type_scat_dispersion_real
_atom_type_scat_dispersion_imag
_atom_type_scat_source
C C 0.0033 0.0016 'International Tables Vol C Tables 4.2.6.8 and 6.1.1.4'
H H 0.0000 0.0000 'International Tables Vol C Tables 4.2.6.8 and 6.1.1.4'
N N 0.0061 0.0033 'International Tables Vol C Tables 4.2.6.8 and 6.1.1.4'
O O 0.0106 0.0060 'International Tables Vol C Tables 4.2.6.8 and 6.1.1.4'
S S 0.1246 0.1234 'International Tables Vol C Tables 4.2.6.8 and 6.1.1.4'

loop_
_geom_angle_atom_site_label_1
_geom_angle_atom_site_label_2
_geom_angle_atom_site_label_3
_geom_angle
C2A N1A C6A 116.48(15)
N3A C2A N1A 127.41(15)
N3A C2A N7A 118.44(14)
N1A C2A N7A 114.14(14)
C2A N3A C4A 114.70(15)
N3A C4A C5A 122.90(17)
N3A C4A H4A 118.5
C5A C4A H4A 118.5
C4A C5A C6A 118.28(17)
C4A C5A H5A 120.9
C6A C5A H5A 120.9
N1A C6A C5A 120.21(16)
N1A C6A C18A 117.29(17)
C5A C6A C18A 122.50(17)
C2A N7A S8A 125.95(12)
C2A N7A H7A 117.0
S8A N7A H7A 117.0
O16A S8A O17A 116.81(9)
O16A S8A N7A 111.61(8)
O17A S8A N7A 103.04(8)
O16A S8A C9A 108.63(8)
O17A S8A C9A 109.00(8)
N7A S8A C9A 107.29(8)
C14A C9A C10A 120.37(14)
C14A C9A S8A 122.35(12)
C10A C9A S8A 117.01(12)
C11A C10A C9A 119.67(15)
C11A C10A H10A 120.2
C9A C10A H10A 120.2
C10A C11A C12A 120.86(15)
C10A C11A H11A 119.6
C12A C11A H11A 119.6
N15A C12A C11A 120.34(15)
N15A C12A C13A 120.98(16)
C11A C12A C13A 118.68(15)
C14A C13A C12A 120.73(16)
C14A C13A H13A 119.6
C12A C13A H13A 119.6
C13A C14A C9A 119.66(15)
C13A C14A H14A 120.2
C9A C14A H14A 120.2
C12A N15A H15A 120.0
C12A N15A H15B 120.0
H15A N15A H15B 120.0
C6A C18A H18A 109.5
C6A C18A H18B 109.5
H18A C18A H18B 109.5
C6A C18A H18C 109.5
H18A C18A H18C 109.5
H18B C18A H18C 109.5
C3B O1B H1B 109.5
O2B C3B O1B 120.84(16)
O2B C3B C4B 123.10(16)
O1B C3B C4B 116.05(15)
C9B C4B C5B 119.29(16)
C9B C4B C3B 119.99(16)
C5B C4B C3B 120.68(15)
N10B C5B C6B 118.29(17)
N10B C5B C4B 123.56(17)
C6B C5B C4B 118.15(17)
C7B C6B C5B 121.02(19)
C7B C6B H6B 119.5
C5B C6B H6B 119.5
C6B C7B C8B 121.15(18)
C6B C7B H7B 119.4
C8B C7B H7B 119.4
C9B C8B C7B 119.05(17)
C9B C8B H8B 120.5
C7B C8B H8B 120.5
C8B C9B C4B 121.34(18)
C8B C9B H9B 119.3
C4B C9B H9B 119.3
C5B N10B H10B 120.0
C5B N10B H10C 120.0
H10B N10B H10C 120.0

loop_
_geom_bond_atom_site_label_1
_geom_bond_atom_site_label_2
_geom_bond_distance
N1A C2A 1.340(2)
N1A C6A 1.346(2)
C2A N3A 1.322(2)
C2A N7A 1.388(2)
N3A C4A 1.340(2)
C4A C5A 1.367(3)
C4A H4A 0.9300
C5A C6A 1.375(3)
C5A H5A 0.9300
C6A C18A 1.491(3)
N7A S8A 1.6296(14)
N7A H7A 0.8600
S8A O16A 1.4243(13)
S8A O17A 1.4360(13)
S8A C9A 1.7433(15)
C9A C14A 1.383(2)
C9A C10A 1.391(2)
C10A C11A 1.375(2)
C10A H10A 0.9300
C11A C12A 1.391(2)
C11A H11A 0.9300
C12A N15A 1.377(2)
C12A C13A 1.397(2)
C13A C14A 1.379(2)
C13A H13A 0.9300
C14A H14A 0.9300
N15A H15A 0.8600
N15A H15B 0.8600
C18A H18A 0.9600
C18A H18B 0.9600
C18A H18C 0.9600
O1B C3B 1.318(2)
O1B H1B 0.8200
O2B C3B 1.226(2)
C3B C4B 1.461(2)
C4B C9B 1.403(2)
C4B C5B 1.408(2)
C5B N10B 1.364(2)
C5B C6B 1.406(3)
C6B C7B 1.362(3)
C6B H6B 0.9300
C7B C8B 1.388(3)
C7B H7B 0.9300
C8B C9B 1.369(3)
C8B H8B 0.9300
C9B H9B 0.9300
N10B H10B 0.8600
N10B H10C 0.8600
